data_4300230
loop_
_publ_author_name
'Michael E. Sitzmann'
'Richard Gilardi'
'Ray J. Butcher'
'William M. Koppes'
'Alfred G. Stern'
'Joseph S. Thrasher'
'Nirupam J. Trivedi'
'Zhen-Yu Yang'

_publ_contact_author
;
      Richard Gilardi
      Laboratory for the Structure of Matter
      The Naval Research Laboratory, Code 6030
      Washington, D. C. ; USA 20375-5341
;
_publ_contact_author_email gilardi@nrl.navy.mil
_publ_contact_author_fax '202 767 6874'
_publ_contact_author_phone '202 404 2135'
_publ_section_title
;
Pentafluorosulfanylnitramide Salts
;
_journal_name_full 'Inorganic Chemistry'
_journal_page_first 843
_journal_page_last 850
_journal_volume 39
_journal_year 2000
_chemical_formula_sum 'C H7 N7 O4'
_chemical_formula_weight 181.14
_chemical_melting_point 366(2)
_chemical_name_systematic
;
 Aminoguanidinium Dinitramide, monoclinic (alpha) polymorph
;
_space_group_IT_number 7
_symmetry_cell_setting monoclinic
_symmetry_space_group_name_Hall 'P -2yc'
_symmetry_space_group_name_H-M 'P 1 c 1'
_atom_sites_solution_hydrogens geom
_atom_sites_solution_primary direct
_atom_sites_solution_secondary difmap
_audit_creation_method SHELXL-97
_cell_angle_alpha 90.00
_cell_angle_beta 93.27(2)
_cell_angle_gamma 90.00
_cell_formula_units_Z 2
_cell_length_a 3.5990(10)
_cell_length_b 7.2790(10)
_cell_length_c 13.938(2)
_cell_measurement_reflns_used 28
_cell_measurement_temperature 293(2)
_cell_measurement_theta_max 58.0
_cell_measurement_theta_min 21.0
_cell_volume 364.54(12)
_computing_cell_refinement 'Nicolet P3'
_computing_data_collection 'Nicolet P3'
_computing_data_reduction 'Nicolet XDISK'
_computing_molecular_graphics 'Bruker SHELXTL'
_computing_publication_material 'Bruker SHELXTL'
_computing_structure_refinement 'SHELXL-97 (Sheldrick, 1997)'
_computing_structure_solution 'SHELXS-97 (Sheldrick, 1990)'
_diffrn_ambient_temperature 293(2)
_diffrn_measured_fraction_theta_full 1.000
_diffrn_measured_fraction_theta_max 1.000
_diffrn_measurement_device_type 'Nicolet R3mV'
_diffrn_measurement_method '2\q/\w scans'
_diffrn_radiation_monochromator graphite
_diffrn_radiation_source 'fine-focus sealed tube'
_diffrn_radiation_type CuK\a
_diffrn_radiation_wavelength 1.54178
_diffrn_reflns_av_R_equivalents 0.0074
_diffrn_reflns_av_sigmaI/netI 0.0173
_diffrn_reflns_limit_h_max 3
_diffrn_reflns_limit_h_min 0
_diffrn_reflns_limit_k_max 7
_diffrn_reflns_limit_k_min 0
_diffrn_reflns_limit_l_max 15
_diffrn_reflns_limit_l_min -15
_diffrn_reflns_number 599
_diffrn_reflns_theta_full 56.79
_diffrn_reflns_theta_max 56.79
_diffrn_reflns_theta_min 6.08
_diffrn_standards_decay_% 2.2
_diffrn_standards_interval_count 97
_diffrn_standards_number 3
_exptl_absorpt_coefficient_mu 1.383
_exptl_absorpt_correction_T_max na
_exptl_absorpt_correction_T_min na
_exptl_absorpt_correction_type none
_exptl_absorpt_process_details na
_exptl_crystal_colour colorless
_exptl_crystal_density_diffrn 1.650
_exptl_crystal_density_method 'not measured'
_exptl_crystal_description sword
_exptl_crystal_F_000 188
_exptl_crystal_size_max 0.30
_exptl_crystal_size_mid 0.15
_exptl_crystal_size_min 0.06
_refine_diff_density_max 0.223
_refine_diff_density_min -0.227
_refine_diff_density_rms 0.077
_refine_ls_abs_structure_details 'Flack H D (1983), Acta Cryst. A39, 876-881'
_refine_ls_abs_structure_Flack -0.1(6)
_refine_ls_extinction_coef 0.052(6)
_refine_ls_extinction_expression Fc^*^=kFc[1+0.001xFc^2^\l^3^/sin(2\q)]^-1/4^
_refine_ls_extinction_method SHELXL
_refine_ls_goodness_of_fit_ref 1.153
_refine_ls_hydrogen_treatment mixed
_refine_ls_matrix_type full
_refine_ls_number_parameters 138
_refine_ls_number_reflns 575
_refine_ls_number_restraints 2
_refine_ls_restrained_S_all 1.151
_refine_ls_R_factor_all 0.0353
_refine_ls_R_factor_gt 0.0348
_refine_ls_shift/su_max 0.001
_refine_ls_shift/su_mean 0.000
_refine_ls_structure_factor_coef Fsqd
_refine_ls_weighting_details 'calc w=1/[\s^2^(Fo^2^)+(0.0621P)^2^+0.0221P] where P=(Fo^2^+2Fc^2^)/3'
_refine_ls_weighting_scheme calc
_refine_ls_wR_factor_gt 0.0836
_refine_ls_wR_factor_ref 0.0848
_reflns_number_gt 568
_reflns_number_total 575
_reflns_threshold_expression >2sigma(I)
_cod_database_code 4300230

loop_
_symmetry_equiv_pos_as_xyz
'x, y, z'
'x, -y, z+1/2'

loop_
_atom_site_label
_atom_site_type_symbol
_atom_site_fract_x
_atom_site_fract_y
_atom_site_fract_z
_atom_site_U_iso_or_equiv
_atom_site_adp_type
_atom_site_occupancy
_atom_site_symmetry_multiplicity
_atom_site_calc_flag
_atom_site_refinement_flags
_atom_site_disorder_assembly
_atom_site_disorder_group
N1 N 0.8819(9) 1.1413(4) 0.3501(2) 0.0443(8) Uani 1 1 d . . .
N2 N 0.8180(8) 1.1872(4) 0.4430(2) 0.0428(9) Uani 1 1 d . . .
O2A O 0.9102(10) 1.3475(4) 0.4609(2) 0.0638(10) Uani 1 1 d . . .
O2B O 0.6871(11) 1.0896(4) 0.5025(2) 0.0764(11) Uani 1 1 d . . .
N3 N 0.7743(9) 0.9709(4) 0.3218(2) 0.0467(9) Uani 1 1 d . . .
O3A O 0.8260(10) 0.9438(4) 0.2358(2) 0.0715(11) Uani 1 1 d . . .
O3B O 0.6415(11) 0.8541(4) 0.3724(2) 0.0748(11) Uani 1 1 d . . .
C11 C 0.3405(9) 0.4727(5) 0.2001(2) 0.0354(9) Uani 1 1 d . . .
N11 N 0.5015(9) 0.5923(5) 0.1450(3) 0.0446(8) Uani 1 1 d . . .
H112 H 0.535(14) 0.566(6) 0.075(4) 0.064(13) Uiso 1 1 d . . .
H111 H 0.562(16) 0.686(7) 0.166(3) 0.059(16) Uiso 1 1 d . . .
N12 N 0.2895(10) 0.5117(6) 0.2911(2) 0.0506(10) Uani 1 1 d . . .
H121 H 0.36(2) 0.623(9) 0.319(5) 0.10(2) Uiso 1 1 d . . .
H122 H 0.191(13) 0.443(7) 0.324(3) 0.051(14) Uiso 1 1 d . . .
N13 N 0.2313(10) 0.3113(5) 0.1641(3) 0.0468(9) Uani 1 1 d . . .
H13 H 0.109(12) 0.254(6) 0.193(3) 0.036(12) Uiso 1 1 d . . .
N14 N 0.2835(14) 0.2729(6) 0.0678(3) 0.0620(11) Uani 1 1 d . . .
H142 H 0.08(2) 0.249(10) 0.045(5) 0.10(2) Uiso 1 1 d . . .
H141 H 0.40(2) 0.162(9) 0.057(5) 0.10(2) Uiso 1 1 d . . .

loop_
_atom_site_aniso_label
_atom_site_aniso_U_11
_atom_site_aniso_U_22
_atom_site_aniso_U_33
_atom_site_aniso_U_23
_atom_site_aniso_U_13
_atom_site_aniso_U_12
N1 0.054(2) 0.0380(17) 0.0414(17) -0.0014(13) 0.0115(14) -0.0111(15)
N2 0.0444(19) 0.041(2) 0.043(2) 0.0054(15) 0.0049(15) -0.0056(16)
O2A 0.090(2) 0.0468(17) 0.0555(17) -0.0087(12) 0.0102(15) -0.0271(16)
O2B 0.118(3) 0.0559(18) 0.0595(18) 0.0008(15) 0.040(2) -0.0208(19)
N3 0.050(2) 0.041(2) 0.050(2) 0.0014(15) 0.0075(16) -0.0054(15)
O3A 0.106(3) 0.0589(18) 0.0514(18) -0.0134(15) 0.0216(18) -0.0167(18)
O3B 0.109(3) 0.0513(18) 0.065(2) -0.0006(15) 0.018(2) -0.0364(19)
C11 0.0251(19) 0.034(2) 0.047(2) 0.0049(16) 0.0010(14) 0.0015(15)
N11 0.0479(19) 0.0370(17) 0.049(2) 0.0067(17) 0.0075(15) -0.0085(16)
N12 0.054(2) 0.051(2) 0.047(2) 0.0072(19) 0.0076(16) -0.0105(18)
N13 0.044(2) 0.0376(19) 0.060(2) 0.0060(16) 0.0069(17) -0.0044(16)
N14 0.061(3) 0.055(2) 0.071(3) -0.021(2) 0.015(2) -0.008(2)

loop_
_atom_type_symbol
_atom_type_description
_atom_type_scat_dispersion_real
_atom_type_scat_dispersion_imag
_atom_type_scat_source
C C 0.0181 0.0091 'International Tables Vol C Tables 4.2.6.8 and 6.1.1.4'
H H 0.0000 0.0000 'International Tables Vol C Tables 4.2.6.8 and 6.1.1.4'
N N 0.0311 0.0180 'International Tables Vol C Tables 4.2.6.8 and 6.1.1.4'
O O 0.0492 0.0322 'International Tables Vol C Tables 4.2.6.8 and 6.1.1.4'

loop_
_geom_angle_atom_site_label_1
_geom_angle_atom_site_label_2
_geom_angle_atom_site_label_3
_geom_angle
_geom_angle_site_symmetry_1
_geom_angle_site_symmetry_3
_geom_angle_publ_flag
N3 N1 N2 116.1(3) . . ?
O2B N2 O2A 121.9(3) . . ?
O2B N2 N1 126.8(3) . . ?
O2A N2 N1 111.4(3) . . ?
O3B N3 O3A 122.3(3) . . ?
O3B N3 N1 125.9(3) . . ?
O3A N3 N1 111.9(3) . . ?
N11 C11 N12 120.5(4) . . ?
N11 C11 N13 119.6(4) . . ?
N12 C11 N13 119.9(4) . . ?
C11 N13 N14 119.2(4) . . ?

loop_
_geom_bond_atom_site_label_1
_geom_bond_atom_site_label_2
_geom_bond_distance
_geom_bond_site_symmetry_2
_geom_bond_publ_flag
N1 N3 1.351(5) . ?
N1 N2 1.369(4) . ?
N2 O2B 1.208(4) . ?
N2 O2A 1.235(4) . ?
N3 O3B 1.220(4) . ?
N3 O3A 1.239(5) . ?
C11 N11 1.317(5) . ?
C11 N12 1.322(5) . ?
C11 N13 1.328(5) . ?
N13 N14 1.394(6) . ?

_journal_paper_doi 10.1021/ic991281i
